data_7135473
loop_
_publ_author_name
'Wang, Meng'
'Song, Yuxuan'
'Wang, Zhixuan'
'Xu, Bin'
'Tian, Wenjing'

_publ_section_title
;
 Solvent-dependent self-assemblies with multi-inverted circularly
 polarized luminescence based on 9,10-distyrylanthracene.
;
_journal_issue 10
_journal_name_full 'Chemical communications (Cambridge, England)'
_journal_page_first 3334
_journal_page_last 3337
_journal_paper_doi 10.1039/d5cc05562h
_journal_volume 62
_journal_year 2026
_chemical_formula_sum 'C86 H110 O6'
_chemical_formula_weight 1239.73
_space_group_crystal_system triclinic
_space_group_IT_number 1
_space_group_name_Hall 'P 1'
_space_group_name_H-M_alt 'P 1'
_atom_sites_solution_hydrogens geom
_audit_creation_method SHELXL-2017/1
_audit_update_record
;
2026-01-06 deposited with the CCDC.	2026-01-06 downloaded from the CCDC.
;
_cell_angle_alpha 102.376(4)
_cell_angle_beta 90.215(4)
_cell_angle_gamma 94.854(4)
_cell_formula_units_Z 1
_cell_length_a 7.1333(9)
_cell_length_b 12.7580(19)
_cell_length_c 20.093(3)
_cell_measurement_reflns_used 9977
_cell_measurement_temperature 293(2)
_cell_measurement_theta_max 26.15
_cell_measurement_theta_min 2.82
_cell_volume 1779.2(4)
_computing_cell_refinement 'MAR325 CCD detector at Shanghai Synchrotron Radiation BL17B Beamline'
_computing_data_collection 'MAR325 CCD detector at Shanghai Synchrotron Radiation BL17B Beamline'
_computing_data_reduction 'MAR325 CCD detector at Shanghai Synchrotron Radiation BL17B Beamline'
_computing_molecular_graphics 'Bruker SHELXTL'
_computing_publication_material 'Bruker SHELXTL'
_computing_structure_refinement 'SHELXL-2014/7 (Sheldrick, 2015)'
_computing_structure_solution 'SHELXT-2014/7 (Sheldrick, 2015)'
_diffrn_ambient_temperature 293(2)
_diffrn_measured_fraction_theta_full 0.893
_diffrn_measured_fraction_theta_max 0.893
_diffrn_measurement_device_type 'MAR325 CCD detector at Shanghai Synchrotron Radiation BL17B Beamline'
_diffrn_measurement_method 'phi and omega scans'
_diffrn_radiation_type MoK\a
_diffrn_radiation_wavelength 0.71073
_diffrn_reflns_av_R_equivalents 0.0476
_diffrn_reflns_av_unetI/netI 0.0810
_diffrn_reflns_Laue_measured_fraction_full 0.893
_diffrn_reflns_Laue_measured_fraction_max 0.893
_diffrn_reflns_limit_h_max 8
_diffrn_reflns_limit_h_min -8
_diffrn_reflns_limit_k_max 15
_diffrn_reflns_limit_k_min -15
_diffrn_reflns_limit_l_max 23
_diffrn_reflns_limit_l_min -23
_diffrn_reflns_number 18148
_diffrn_reflns_point_group_measured_fraction_full 0.852
_diffrn_reflns_point_group_measured_fraction_max 0.852
_diffrn_reflns_theta_full 24.999
_diffrn_reflns_theta_max 24.999
_diffrn_reflns_theta_min 1.640
_diffrn_source 'fine-focus sealed tube'
_exptl_absorpt_coefficient_mu 0.070
_exptl_absorpt_correction_T_max 0.7346
_exptl_absorpt_correction_T_min 0.6398
_exptl_absorpt_correction_type multi-scan
_exptl_absorpt_process_details
;
 SADABS 2016/2: Krause, L., Herbst-Irmer, R., Sheldrick G.M. & Stalke D.,
 J. Appl. Cryst. 48 (2015) 3-10
;
_exptl_crystal_colour colorless
_exptl_crystal_density_diffrn 1.157
_exptl_crystal_description block
_exptl_crystal_F_000 674
_exptl_crystal_size_max 0.100
_exptl_crystal_size_mid 0.090
_exptl_crystal_size_min 0.080
_refine_diff_density_max 0.346
_refine_diff_density_min -0.281
_refine_diff_density_rms 0.061
_refine_ls_abs_structure_details
;
 Flack x determined using 4052 quotients [(I+)-(I-)]/[(I+)+(I-)]
 (Parsons, Flack and Wagner, Acta Cryst. B69 (2013) 249-259).
;
_refine_ls_abs_structure_Flack 0.9(7)
_refine_ls_extinction_coef 0.081(9)
_refine_ls_extinction_expression Fc^*^=kFc[1+0.001xFc^2^\l^3^/sin(2\q)]^-1/4^
_refine_ls_extinction_method 'SHELXL-2017/1 (Sheldrick 2017)'
_refine_ls_goodness_of_fit_ref 1.053
_refine_ls_hydrogen_treatment constr
_refine_ls_matrix_type full
_refine_ls_number_parameters 861
_refine_ls_number_reflns 10699
_refine_ls_number_restraints 43
_refine_ls_restrained_S_all 1.058
_refine_ls_R_factor_all 0.0717
_refine_ls_R_factor_gt 0.0688
_refine_ls_shift/su_max 0.002
_refine_ls_shift/su_mean 0.000
_refine_ls_structure_factor_coef Fsqd
_refine_ls_weighting_details 'w=1/[\s^2^(Fo^2^)+(0.1420P)^2^+0.0291P] where P=(Fo^2^+2Fc^2^)/3'
_refine_ls_weighting_scheme calc
_refine_ls_wR_factor_gt 0.1905
_refine_ls_wR_factor_ref 0.1968
_reflns_Friedel_coverage 0.908
_reflns_Friedel_fraction_full 0.812
_reflns_Friedel_fraction_max 0.812
_reflns_number_gt 9828
_reflns_number_total 10699
_reflns_threshold_expression 'I > 2\s(I)'
_cod_data_source_file d5cc05562h2.cif
_cod_data_source_block work_2079_0m
_cod_original_cell_volume 1779.3(4)
_cod_database_code 7135473
_shelx_shelxl_version_number 2017/1
_shelx_space_group_comment
;
The symmetry employed for this shelxl refinement is uniquely defined
by the following loop, which should always be used as a source of
symmetry information in preference to the above space-group names.
They are only intended as comments.
;
_shelx_estimated_absorpt_t_min 0.993
_shelx_estimated_absorpt_t_max 0.994

loop_
_space_group_symop_operation_xyz
'x, y, z'

loop_
_atom_site_label
_atom_site_type_symbol
_atom_site_fract_x
_atom_site_fract_y
_atom_site_fract_z
_atom_site_U_iso_or_equiv
_atom_site_adp_type
_atom_site_occupancy
_atom_site_site_symmetry_order
_atom_site_calc_flag
_atom_site_refinement_flags_posn
_atom_site_refinement_flags_adp
_atom_site_refinement_flags_occupancy
_atom_site_disorder_assembly
_atom_site_disorder_group
C1 C -1.7543(15) -0.0302(11) 1.4494(5) 0.121(3) Uani 1 1 d . . . . .
H1A H -1.705532 0.043203 1.452691 0.181 Uiso 1 1 calc R U . . .
H1B H -1.781451 -0.041892 1.494154 0.181 Uiso 1 1 calc R U . . .
H1C H -1.867553 -0.044800 1.421817 0.181 Uiso 1 1 calc R U . . .
C2 C -1.6828(13) -0.2221(8) 1.4081(5) 0.105(3) Uani 1 1 d . . . . .
H2A H -1.801220 -0.235073 1.383628 0.158 Uiso 1 1 calc R U . . .
H2B H -1.698843 -0.240047 1.451914 0.158 Uiso 1 1 calc R U . . .
H2C H -1.592976 -0.265870 1.382869 0.158 Uiso 1 1 calc R U . . .
C3 C -1.6120(9) -0.1036(7) 1.4177(3) 0.084(2) Uani 1 1 d . . . . .
H3 H -1.501929 -0.090566 1.448603 0.101 Uiso 1 1 calc R U . . .
C4 C -1.5467(10) -0.0789(6) 1.3491(3) 0.0784(17) Uani 1 1 d . . . . .
H4A H -1.652441 -0.096952 1.316975 0.094 Uiso 1 1 calc R U . . .
H4B H -1.513980 -0.001911 1.355877 0.094 Uiso 1 1 calc R U . . .
C5 C -1.3822(9) -0.1359(5) 1.3168(3) 0.0721(15) Uani 1 1 d . . . . .
H5A H -1.410679 -0.212864 1.312343 0.087 Uiso 1 1 calc R U . . .
H5B H -1.273040 -0.113937 1.347089 0.087 Uiso 1 1 calc R U . . .
C6 C -1.3329(9) -0.1142(5) 1.2473(3) 0.0649(13) Uani 1 1 d . . . . .
H6A H -1.444680 -0.132848 1.218096 0.078 Uiso 1 1 calc R U . . .
H6B H -1.239491 -0.162189 1.227767 0.078 Uiso 1 1 calc R U . . .
C7 C -1.2565(8) 0.0025(4) 1.2453(2) 0.0558(11) Uani 1 1 d . . . . .
H7 H -1.348105 0.051703 1.266576 0.067 Uiso 1 1 calc R U . . .
C8 C -1.0715(12) 0.0325(8) 1.2849(4) 0.098(3) Uani 1 1 d . . . . .
H8A H -1.087770 0.021244 1.330381 0.146 Uiso 1 1 calc R U . . .
H8B H -1.031881 0.106870 1.286811 0.146 Uiso 1 1 calc R U . . .
H8C H -0.977858 -0.011711 1.262738 0.146 Uiso 1 1 calc R U . . .
C9 C -1.2363(6) 0.0114(3) 1.1697(2) 0.0430(9) Uani 1 1 d . . . . .
H9 H -1.157277 -0.044958 1.148021 0.052 Uiso 1 1 calc R U . . .
C10 C -1.1526(6) 0.1186(3) 1.1522(2) 0.0391(8) Uani 1 1 d . . . . .
C11 C -1.2057(5) 0.0941(3) 1.07601(19) 0.0364(8) Uani 1 1 d . . . . .
H11 H -1.135674 0.032973 1.055287 0.044 Uiso 1 1 calc R U . . .
C12 C -1.4117(7) 0.0495(4) 1.0721(3) 0.0540(11) Uani 1 1 d . . . . .
H12A H -1.442004 0.000925 1.028555 0.065 Uiso 1 1 calc R U . . .
H12B H -1.494436 0.107175 1.078617 0.065 Uiso 1 1 calc R U . . .
C13 C -1.4293(6) -0.0113(4) 1.1309(3) 0.0499(10) Uani 1 1 d . . . . .
H13A H -1.457060 -0.087923 1.113001 0.060 Uiso 1 1 calc R U . . .
H13B H -1.529201 0.014676 1.160975 0.060 Uiso 1 1 calc R U . . .
C14 C -1.2482(9) 0.2151(4) 1.1925(2) 0.0598(12) Uani 1 1 d . . . . .
H14A H -1.226170 0.275031 1.170815 0.090 Uiso 1 1 calc R U . . .
H14B H -1.197063 0.234467 1.238148 0.090 Uiso 1 1 calc R U . . .
H14C H -1.381071 0.196125 1.193620 0.090 Uiso 1 1 calc R U . . .
C15 C -0.9388(6) 0.1418(4) 1.1573(2) 0.0467(10) Uani 1 1 d . . . . .
H15A H -0.880676 0.077117 1.136335 0.056 Uiso 1 1 calc R U . . .
H15B H -0.899484 0.161154 1.204972 0.056 Uiso 1 1 calc R U . . .
C16 C -0.8709(6) 0.2338(4) 1.1221(2) 0.0452(9) Uani 1 1 d . . . . .
H16A H -0.917278 0.300167 1.146839 0.054 Uiso 1 1 calc R U . . .
H16B H -0.734478 0.243205 1.124688 0.054 Uiso 1 1 calc R U . . .
C17 C -0.9348(5) 0.2148(3) 1.04710(19) 0.0331(7) Uani 1 1 d . . . . .
H17 H -0.872371 0.152604 1.022925 0.040 Uiso 1 1 calc R U . . .
C18 C -1.1473(5) 0.1828(3) 1.03740(19) 0.0349(8) Uani 1 1 d . . . . .
H18 H -1.214931 0.246002 1.055922 0.042 Uiso 1 1 calc R U . . .
C19 C -0.8714(6) 0.3089(3) 1.01292(19) 0.0369(8) Uani 1 1 d . . . . .
C20 C -0.9538(6) 0.2855(3) 0.94035(19) 0.0383(8) Uani 1 1 d . . . . .
C21 C -1.0962(6) 0.2112(3) 0.9183(2) 0.0433(9) Uani 1 1 d . . . . .
H21 H -1.134501 0.200243 0.872809 0.052 Uiso 1 1 calc R U . . .
C22 C -1.1983(6) 0.1445(3) 0.9615(2) 0.0424(9) Uani 1 1 d . . . . .
H22A H -1.169104 0.070286 0.946635 0.051 Uiso 1 1 calc R U . . .
H22B H -1.332645 0.146443 0.955106 0.051 Uiso 1 1 calc R U . . .
C23 C -0.9356(7) 0.4165(3) 1.0526(2) 0.0512(10) Uani 1 1 d . . . . .
H23A H -0.904791 0.471628 1.027602 0.077 Uiso 1 1 calc R U . . .
H23B H -0.872900 0.435832 1.096409 0.077 Uiso 1 1 calc R U . . .
H23C H -1.069210 0.409049 1.058491 0.077 Uiso 1 1 calc R U . . .
C24 C -0.6545(6) 0.3182(4) 1.0085(2) 0.0473(10) Uani 1 1 d . . . . .
H24A H -0.601016 0.342774 1.054157 0.057 Uiso 1 1 calc R U . . .
H24B H -0.614358 0.247073 0.990405 0.057 Uiso 1 1 calc R U . . .
C25 C -0.5742(7) 0.3951(4) 0.9638(3) 0.0530(10) Uani 1 1 d . . . . .
H25A H -0.603731 0.468042 0.983412 0.064 Uiso 1 1 calc R U . . .
H25B H -0.438445 0.394558 0.962162 0.064 Uiso 1 1 calc R U . . .
C26 C -0.6585(7) 0.3596(4) 0.8928(2) 0.0472(10) Uani 1 1 d . . . . .
H26 H -0.617488 0.289053 0.871429 0.057 Uiso 1 1 calc R U . . .
C27 C -0.8706(6) 0.3534(4) 0.8926(2) 0.0467(10) Uani 1 1 d . . . . .
H27A H -0.918610 0.322977 0.846654 0.056 Uiso 1 1 calc R U . . .
H27B H -0.910500 0.425648 0.906027 0.056 Uiso 1 1 calc R U . . .
C28 C -0.4344(6) 0.4289(3) 0.8221(2) 0.0466(10) Uani 1 1 d . . . . .
C29 C -0.2568(6) 0.5097(4) 0.7431(2) 0.0455(9) Uani 1 1 d . . . . .
C30 C -0.0768(7) 0.4955(5) 0.7635(3) 0.0592(12) Uani 1 1 d . . . . .
H30 H -0.055253 0.479770 0.805841 0.071 Uiso 1 1 calc R U . . .
C31 C 0.0690(7) 0.5049(6) 0.7203(3) 0.0689(15) Uani 1 1 d . . . . .
H31 H 0.189923 0.495908 0.734368 0.083 Uiso 1 1 calc R U . . .
C32 C 0.0432(7) 0.5272(5) 0.6568(3) 0.0631(13) Uani 1 1 d . . . . .
C33 C -0.1349(8) 0.5505(6) 0.6407(3) 0.0731(16) Uani 1 1 d . . . . .
H33 H -0.155737 0.571972 0.600133 0.088 Uiso 1 1 calc R U . . .
C34 C -0.2831(8) 0.5422(6) 0.6842(3) 0.0697(16) Uani 1 1 d . . . . .
H34 H -0.401592 0.559153 0.672836 0.084 Uiso 1 1 calc R U . . .
C35 C 0.2028(8) 0.5251(7) 0.6103(3) 0.083(2) Uani 1 1 d . . . . .
H35 H 0.314083 0.506290 0.626960 0.099 Uiso 1 1 calc R U . . .
C36 C 0.2125(8) 0.5447(5) 0.5517(3) 0.0610(13) Uani 1 1 d . . . . .
H36 H 0.104880 0.567044 0.534691 0.073 Uiso 1 1 calc R U . . .
C37 C 0.3780(7) 0.5358(4) 0.5068(2) 0.0495(10) Uani 1 1 d . . . . .
C38 C 0.5204(6) 0.6207(4) 0.5139(2) 0.0475(10) Uani 1 1 d . . . . .
C39 C 0.5122(8) 0.7179(5) 0.5644(2) 0.0585(12) Uani 1 1 d . . . . .
H39 H 0.410675 0.724576 0.593462 0.070 Uiso 1 1 calc R U . . .
C40 C 0.6481(9) 0.8007(5) 0.5712(3) 0.0674(14) Uani 1 1 d . . . . .
H40 H 0.637325 0.863359 0.604034 0.081 Uiso 1 1 calc R U . . .
C41 C 0.8063(9) 0.7927(5) 0.5285(3) 0.0734(16) Uani 1 1 d . . . . .
H41 H 0.899409 0.849540 0.533541 0.088 Uiso 1 1 calc R U . . .
C42 C 0.8212(8) 0.7009(5) 0.4801(3) 0.0625(13) Uani 1 1 d . . . . .
H42 H 0.927669 0.695226 0.453406 0.075 Uiso 1 1 calc R U . . .
C43 C 0.6782(7) 0.6134(4) 0.4692(2) 0.0490(10) Uani 1 1 d . . . . .
C44 C 0.6890(7) 0.5182(4) 0.4177(2) 0.0529(10) Uani 1 1 d . . . . .
C45 C 0.5467(7) 0.4346(4) 0.4104(2) 0.0525(10) Uani 1 1 d . . . . .
C46 C 0.5467(9) 0.3402(5) 0.3571(3) 0.0683(14) Uani 1 1 d . . . . .
H46 H 0.644786 0.334659 0.326579 0.082 Uiso 1 1 calc R U . . .
C47 C 0.4068(11) 0.2576(5) 0.3495(3) 0.0805(18) Uani 1 1 d . . . . .
H47 H 0.411680 0.196678 0.314836 0.097 Uiso 1 1 calc R U . . .
C48 C 0.2563(11) 0.2659(5) 0.3945(4) 0.0830(19) Uani 1 1 d . . . . .
H48 H 0.161903 0.209693 0.389727 0.100 Uiso 1 1 calc R U . . .
C49 C 0.2468(9) 0.3552(5) 0.4453(3) 0.0685(14) Uani 1 1 d . . . . .
H49 H 0.144378 0.359265 0.473911 0.082 Uiso 1 1 calc R U . . .
C50 C 0.3900(7) 0.4427(4) 0.4555(2) 0.0537(11) Uani 1 1 d . . . . .
C51 C 0.8564(8) 0.5088(5) 0.3733(3) 0.0645(13) Uani 1 1 d . . . . .
H51 H 0.945096 0.463449 0.381528 0.077 Uiso 1 1 calc R U . . .
C52 C 0.8884(8) 0.5583(5) 0.3244(3) 0.0634(13) Uani 1 1 d . . . . .
H52 H 0.794267 0.599359 0.314757 0.076 Uiso 1 1 calc R U . . .
C53 C 1.0583(7) 0.5575(5) 0.2817(2) 0.0579(12) Uani 1 1 d . . . . .
C54 C 1.1959(9) 0.4881(5) 0.2799(3) 0.0629(13) Uani 1 1 d . . . . .
H54 H 1.179814 0.433334 0.303853 0.076 Uiso 1 1 calc R U . . .
C55 C 1.3607(8) 0.4978(5) 0.2427(3) 0.0601(12) Uani 1 1 d . . . . .
H55 H 1.452914 0.450280 0.242066 0.072 Uiso 1 1 calc R U . . .
C56 C 1.3826(7) 0.5783(4) 0.2076(2) 0.0509(10) Uani 1 1 d . . . . .
C57 C 1.2460(8) 0.6492(5) 0.2086(3) 0.0648(14) Uani 1 1 d . . . . .
H57 H 1.263101 0.704519 0.185088 0.078 Uiso 1 1 calc R U . . .
C58 C 1.0850(8) 0.6374(6) 0.2444(3) 0.0687(15) Uani 1 1 d . . . . .
H58 H 0.991625 0.683791 0.243630 0.082 Uiso 1 1 calc R U . . .
C59 C 1.5783(6) 0.6370(4) 0.1230(2) 0.0460(9) Uani 1 1 d . . . . .
C60 C 1.8147(6) 0.7084(4) 0.0601(2) 0.0426(9) Uani 1 1 d . . . . .
H60 H 1.740146 0.770706 0.066402 0.051 Uiso 1 1 calc R U . . .
C61 C 2.0204(6) 0.7480(4) 0.0742(2) 0.0453(9) Uani 1 1 d . . . . .
H61A H 2.095381 0.686979 0.069757 0.054 Uiso 1 1 calc R U . . .
H61B H 2.036808 0.790361 0.120367 0.054 Uiso 1 1 calc R U . . .
C62 C 2.0863(6) 0.8167(4) 0.0237(2) 0.0423(9) Uani 1 1 d . . . . .
H62A H 2.219846 0.837346 0.031607 0.051 Uiso 1 1 calc R U . . .
H62B H 2.022079 0.882165 0.033228 0.051 Uiso 1 1 calc R U . . .
C63 C 2.0530(5) 0.7623(3) -0.05211(19) 0.0331(7) Uani 1 1 d . . . . .
C64 C 1.8505(5) 0.7110(3) -0.0620(2) 0.0365(8) Uani 1 1 d . . . . .
C65 C 1.7838(6) 0.6437(3) -0.0120(2) 0.0415(9) Uani 1 1 d . . . . .
H65A H 1.852451 0.579906 -0.018275 0.050 Uiso 1 1 calc R U . . .
H65B H 1.651112 0.620605 -0.020222 0.050 Uiso 1 1 calc R U . . .
C66 C 2.1889(6) 0.6728(3) -0.0717(2) 0.0427(9) Uani 1 1 d . . . . .
H66A H 2.149510 0.613698 -0.050962 0.064 Uiso 1 1 calc R U . . .
H66B H 2.314086 0.700997 -0.056054 0.064 Uiso 1 1 calc R U . . .
H66C H 2.187254 0.648201 -0.120378 0.064 Uiso 1 1 calc R U . . .
C67 C 2.0854(5) 0.8500(3) -0.09551(19) 0.0351(8) Uani 1 1 d . . . . .
H67 H 2.020391 0.911788 -0.072209 0.042 Uiso 1 1 calc R U . . .
C68 C 1.9965(5) 0.8152(3) -0.16743(19) 0.0340(8) Uani 1 1 d . . . . .
H68 H 2.051715 0.750211 -0.191520 0.041 Uiso 1 1 calc R U . . .
C69 C 1.7844(5) 0.7895(4) -0.1627(2) 0.0445(9) Uani 1 1 d . . . . .
H69A H 1.724689 0.856408 -0.151825 0.053 Uiso 1 1 calc R U . . .
H69B H 1.735186 0.749531 -0.206759 0.053 Uiso 1 1 calc R U . . .
C70 C 1.7341(5) 0.7257(3) -0.1104(2) 0.0424(9) Uani 1 1 d . . . . .
H70 H 1.611761 0.693544 -0.111714 0.051 Uiso 1 1 calc R U . . .
C71 C 2.2934(6) 0.8912(4) -0.0978(2) 0.0475(10) Uani 1 1 d . . . . .
H71A H 2.340037 0.920546 -0.051561 0.057 Uiso 1 1 calc R U . . .
H71B H 2.364794 0.830796 -0.116798 0.057 Uiso 1 1 calc R U . . .
C72 C 2.3283(6) 0.9776(4) -0.1398(2) 0.0463(9) Uani 1 1 d . . . . .
H72A H 2.270599 1.041835 -0.117712 0.056 Uiso 1 1 calc R U . . .
H72B H 2.462591 0.996275 -0.141461 0.056 Uiso 1 1 calc R U . . .
C73 C 2.2479(5) 0.9389(3) -0.2122(2) 0.0377(8) Uani 1 1 d . . . . .
C74 C 2.0390(5) 0.9045(3) -0.2062(2) 0.0368(8) Uani 1 1 d . . . . .
H74 H 1.984619 0.967929 -0.179520 0.044 Uiso 1 1 calc R U . . .
C75 C 2.3516(6) 0.8451(4) -0.2525(2) 0.0481(10) Uani 1 1 d . . . . .
H75A H 2.340113 0.786101 -0.229661 0.072 Uiso 1 1 calc R U . . .
H75B H 2.482243 0.868570 -0.255352 0.072 Uiso 1 1 calc R U . . .
H75C H 2.297160 0.822150 -0.297580 0.072 Uiso 1 1 calc R U . . .
C76 C 2.2331(7) 1.0270(4) -0.2541(2) 0.0464(9) Uani 1 1 d . . . . .
H76 H 2.185343 1.088962 -0.223302 0.056 Uiso 1 1 calc R U . . .
C77 C 2.0713(8) 0.9775(5) -0.3069(3) 0.0646(13) Uani 1 1 d . . . . .
H77A H 1.991050 1.032622 -0.312954 0.078 Uiso 1 1 calc R U . . .
H77B H 2.123128 0.946982 -0.350649 0.078 Uiso 1 1 calc R U . . .
C78 C 1.9571(7) 0.8887(5) -0.2786(2) 0.0544(11) Uani 1 1 d . . . . .
H78A H 1.823799 0.898698 -0.277985 0.065 Uiso 1 1 calc R U . . .
H78B H 1.975762 0.817555 -0.305281 0.065 Uiso 1 1 calc R U . . .
C79 C 2.4083(7) 1.0708(4) -0.2879(3) 0.0537(11) Uani 1 1 d . . . . .
H79 H 2.442332 1.013902 -0.325798 0.064 Uiso 1 1 calc R U . . .
C80 C 2.5794(8) 1.1036(4) -0.2387(3) 0.0618(12) Uani 1 1 d . . . . .
H80A H 2.545533 1.154737 -0.199167 0.093 Uiso 1 1 calc R U . . .
H80B H 2.680568 1.135601 -0.261162 0.093 Uiso 1 1 calc R U . . .
H80C H 2.618873 1.041017 -0.225216 0.093 Uiso 1 1 calc R U . . .
C81 C 2.3558(10) 1.1677(6) -0.3176(4) 0.0776(16) Uani 1 1 d . . . . .
H81A H 2.254177 1.142179 -0.350854 0.093 Uiso 1 1 calc R U . . .
H81B H 2.307087 1.220160 -0.280944 0.093 Uiso 1 1 calc R U . . .
C82 C 2.5103(11) 1.2255(6) -0.3513(4) 0.0803(17) Uani 1 1 d . . . . .
H82A H 2.458676 1.283694 -0.367399 0.096 Uiso 1 1 calc R U . . .
H82B H 2.607737 1.257222 -0.317395 0.096 Uiso 1 1 calc R U . . .
C83 C 2.5983(15) 1.1540(8) -0.4101(4) 0.106(3) Uani 1 1 d D . . . .
H83A H 2.500788 1.123057 -0.444142 0.128 Uiso 1 1 calc R U . . .
H83B H 2.647756 1.095166 -0.394021 0.128 Uiso 1 1 calc R U . . .
C84 C 2.7570(13) 1.2103(7) -0.4443(4) 0.108(3) Uani 1 1 d D U . . .
H84 H 2.711301 1.280674 -0.444300 0.129 Uiso 1 1 calc R U . A 1
C85 C 2.938(2) 1.2393(19) -0.4035(10) 0.131(8) Uani 0.548(18) 1 d D U P B 1
H85A H 3.006416 1.176516 -0.407667 0.197 Uiso 0.548(18) 1 calc R U P B 1
H85B H 2.911295 1.266058 -0.356431 0.197 Uiso 0.548(18) 1 calc R U P B 1
H85C H 3.013173 1.293848 -0.420271 0.197 Uiso 0.548(18) 1 calc R U P B 1
C86 C 2.759(4) 1.157(2) -0.5208(6) 0.150(10) Uani 0.548(18) 1 d D U P B 1
H86A H 2.743730 1.210085 -0.547303 0.225 Uiso 0.548(18) 1 calc R U P B 1
H86B H 2.657382 1.101197 -0.531428 0.225 Uiso 0.548(18) 1 calc R U P B 1
H86C H 2.876365 1.126349 -0.531218 0.225 Uiso 0.548(18) 1 calc R U P B 1
C85' C 2.710(4) 1.293(2) -0.4832(14) 0.133(9) Uani 0.452(18) 1 d D U P B 2
H85D H 2.650622 1.257620 -0.526026 0.199 Uiso 0.452(18) 1 calc R U P B 2
H85E H 2.823594 1.334074 -0.491361 0.199 Uiso 0.452(18) 1 calc R U P B 2
H85F H 2.626355 1.340234 -0.457278 0.199 Uiso 0.452(18) 1 calc R U P B 2
C86' C 2.901(3) 1.1326(15) -0.4792(11) 0.106(7) Uani 0.452(18) 1 d D U P B 2
H86D H 2.903793 1.073482 -0.456743 0.158 Uiso 0.452(18) 1 calc R U P B 2
H86E H 3.024086 1.170617 -0.476293 0.158 Uiso 0.452(18) 1 calc R U P B 2
H86F H 2.865128 1.105600 -0.526276 0.158 Uiso 0.452(18) 1 calc R U P B 2
O1 O 1.7609(4) 0.6457(3) 0.11110(16) 0.0499(7) Uani 1 1 d . . . . .
O2 O 1.5580(5) 0.5884(3) 0.17650(18) 0.0579(9) Uani 1 1 d . . . . .
O3 O 1.4553(5) 0.6643(4) 0.09232(18) 0.0630(9) Uani 1 1 d . . . . .
O4 O -0.4159(5) 0.5029(3) 0.78304(17) 0.0515(8) Uani 1 1 d . . . . .
O5 O -0.6028(5) 0.4381(3) 0.85047(17) 0.0525(8) Uani 1 1 d . . . . .
O6 O -0.3262(6) 0.3669(3) 0.8278(2) 0.0709(11) Uani 1 1 d . . . . .

loop_
_atom_site_aniso_label
_atom_site_aniso_U_11
_atom_site_aniso_U_22
_atom_site_aniso_U_33
_atom_site_aniso_U_23
_atom_site_aniso_U_13
_atom_site_aniso_U_12
C1 0.107(7) 0.187(11) 0.075(5) 0.044(6) 0.027(4) 0.008(6)
C2 0.098(5) 0.138(7) 0.094(5) 0.072(5) -0.011(4) -0.024(5)
C3 0.065(4) 0.130(6) 0.066(4) 0.051(4) -0.003(3) -0.017(3)
C4 0.082(4) 0.095(4) 0.071(4) 0.047(3) 0.006(3) 0.005(3)
C5 0.076(4) 0.078(4) 0.074(4) 0.045(3) 0.000(3) 0.003(3)
C6 0.069(3) 0.064(3) 0.071(3) 0.034(3) 0.013(3) 0.004(2)
C7 0.066(3) 0.057(3) 0.047(2) 0.018(2) 0.005(2) -0.002(2)
C8 0.098(5) 0.140(7) 0.062(3) 0.057(4) -0.023(3) -0.036(4)
C9 0.043(2) 0.043(2) 0.044(2) 0.0103(17) 0.0023(17) 0.0025(15)
C10 0.046(2) 0.0340(18) 0.0357(19) 0.0038(15) 0.0017(16) 0.0022(15)
C11 0.0393(19) 0.0326(17) 0.0359(19) 0.0033(15) -0.0033(16) 0.0055(14)
C12 0.045(2) 0.060(3) 0.059(3) 0.025(2) -0.008(2) -0.0093(19)
C13 0.043(2) 0.048(2) 0.060(3) 0.017(2) 0.0022(19) -0.0037(17)
C14 0.085(4) 0.047(2) 0.044(2) 0.0008(19) 0.021(2) 0.011(2)
C15 0.048(2) 0.055(2) 0.039(2) 0.0182(18) -0.0098(18) -0.0060(17)
C16 0.048(2) 0.049(2) 0.037(2) 0.0124(17) -0.0069(17) -0.0070(17)
C17 0.0378(18) 0.0290(16) 0.0309(17) 0.0023(13) 0.0003(14) 0.0050(13)
C18 0.0355(18) 0.0343(17) 0.0353(18) 0.0063(14) -0.0014(14) 0.0081(13)
C19 0.044(2) 0.0333(18) 0.0335(18) 0.0054(14) -0.0009(15) 0.0066(14)
C20 0.041(2) 0.043(2) 0.0331(19) 0.0086(16) 0.0016(15) 0.0131(16)
C21 0.049(2) 0.050(2) 0.0306(18) 0.0077(16) -0.0028(16) 0.0078(17)
C22 0.045(2) 0.042(2) 0.039(2) 0.0073(16) -0.0067(16) 0.0027(16)
C23 0.071(3) 0.034(2) 0.048(2) 0.0062(17) 0.006(2) 0.0082(18)
C24 0.041(2) 0.054(2) 0.053(2) 0.026(2) -0.0028(18) 0.0002(17)
C25 0.048(2) 0.054(2) 0.060(3) 0.022(2) 0.001(2) -0.0009(18)
C26 0.054(2) 0.047(2) 0.048(2) 0.0227(18) 0.0153(19) 0.0126(17)
C27 0.051(2) 0.056(2) 0.038(2) 0.0184(18) 0.0053(18) 0.0074(18)
C28 0.049(2) 0.044(2) 0.049(2) 0.0130(17) 0.0129(19) 0.0077(18)
C29 0.045(2) 0.059(2) 0.037(2) 0.0155(18) 0.0118(17) 0.0116(18)
C30 0.055(3) 0.088(4) 0.042(2) 0.028(2) 0.005(2) 0.006(2)
C31 0.042(3) 0.115(5) 0.056(3) 0.034(3) 0.005(2) 0.007(3)
C32 0.047(3) 0.101(4) 0.043(2) 0.019(2) 0.009(2) 0.003(2)
C33 0.060(3) 0.125(5) 0.048(3) 0.048(3) 0.007(2) 0.010(3)
C34 0.051(3) 0.113(5) 0.063(3) 0.053(3) 0.012(2) 0.022(3)
C35 0.047(3) 0.154(7) 0.060(3) 0.048(4) 0.006(2) 0.015(3)
C36 0.061(3) 0.081(3) 0.043(2) 0.013(2) 0.011(2) 0.020(2)
C37 0.050(2) 0.062(3) 0.039(2) 0.0141(19) 0.0128(18) 0.0063(19)
C38 0.051(2) 0.062(3) 0.0307(19) 0.0104(18) 0.0046(17) 0.0088(19)
C39 0.063(3) 0.074(3) 0.037(2) 0.004(2) 0.006(2) 0.010(2)
C40 0.083(4) 0.064(3) 0.047(3) -0.006(2) -0.002(3) 0.000(3)
C41 0.083(4) 0.074(4) 0.054(3) 0.002(3) -0.007(3) -0.015(3)
C42 0.057(3) 0.076(3) 0.048(3) 0.005(2) 0.009(2) -0.006(2)
C43 0.052(2) 0.059(3) 0.036(2) 0.0123(18) 0.0041(18) 0.0034(19)
C44 0.056(3) 0.061(3) 0.042(2) 0.0116(19) 0.016(2) 0.010(2)
C45 0.056(3) 0.058(3) 0.043(2) 0.0100(19) 0.019(2) 0.006(2)
C46 0.074(4) 0.064(3) 0.063(3) 0.006(2) 0.024(3) 0.011(3)
C47 0.103(5) 0.059(3) 0.070(4) -0.005(3) 0.023(3) -0.001(3)
C48 0.092(5) 0.067(3) 0.080(4) 0.002(3) 0.030(3) -0.019(3)
C49 0.071(3) 0.070(3) 0.061(3) 0.012(2) 0.018(3) -0.007(3)
C50 0.060(3) 0.059(3) 0.042(2) 0.011(2) 0.016(2) 0.008(2)
C51 0.062(3) 0.075(3) 0.058(3) 0.015(3) 0.018(2) 0.012(3)
C52 0.056(3) 0.080(3) 0.061(3) 0.026(3) 0.011(2) 0.016(2)
C53 0.045(2) 0.082(3) 0.043(2) 0.009(2) 0.0073(19) 0.001(2)
C54 0.077(4) 0.066(3) 0.048(3) 0.019(2) 0.018(2) -0.003(2)
C55 0.058(3) 0.073(3) 0.051(3) 0.017(2) 0.015(2) 0.005(2)
C56 0.039(2) 0.080(3) 0.034(2) 0.016(2) 0.0053(17) 0.0016(19)
C57 0.050(3) 0.106(4) 0.047(3) 0.032(3) 0.012(2) 0.020(3)
C58 0.057(3) 0.112(5) 0.047(3) 0.031(3) 0.015(2) 0.025(3)
C59 0.038(2) 0.067(3) 0.0361(19) 0.0159(18) 0.0047(17) 0.0114(18)
C60 0.037(2) 0.056(2) 0.040(2) 0.0188(18) 0.0079(16) 0.0154(17)
C61 0.042(2) 0.056(2) 0.039(2) 0.0131(18) 0.0007(17) 0.0097(18)
C62 0.0391(19) 0.053(2) 0.035(2) 0.0080(17) -0.0039(16) 0.0088(16)
C63 0.0276(17) 0.0366(17) 0.0353(18) 0.0059(14) 0.0026(14) 0.0079(13)
C64 0.0325(19) 0.0389(18) 0.0380(19) 0.0063(15) 0.0047(15) 0.0074(14)
C65 0.0353(19) 0.044(2) 0.047(2) 0.0118(17) 0.0076(16) 0.0065(15)
C66 0.0364(19) 0.043(2) 0.053(2) 0.0160(17) 0.0127(17) 0.0147(15)
C67 0.0345(18) 0.0361(18) 0.0347(19) 0.0058(15) 0.0007(15) 0.0077(14)
C68 0.0297(17) 0.0398(18) 0.0324(17) 0.0059(14) 0.0014(14) 0.0060(13)
C69 0.0286(19) 0.062(3) 0.044(2) 0.0133(19) -0.0009(16) 0.0038(16)
C70 0.0254(17) 0.055(2) 0.046(2) 0.0081(18) 0.0005(15) 0.0025(15)
C71 0.043(2) 0.058(2) 0.042(2) 0.0168(18) -0.0117(18) -0.0124(17)
C72 0.048(2) 0.046(2) 0.042(2) 0.0090(17) -0.0063(18) -0.0127(16)
C73 0.0368(19) 0.0353(18) 0.041(2) 0.0070(15) 0.0053(16) 0.0038(14)
C74 0.0312(18) 0.0442(19) 0.0358(19) 0.0086(15) -0.0012(15) 0.0078(14)
C75 0.039(2) 0.051(2) 0.052(2) 0.0038(19) 0.0072(17) 0.0080(16)
C76 0.051(2) 0.050(2) 0.041(2) 0.0144(18) 0.0041(18) 0.0082(18)
C77 0.050(3) 0.097(4) 0.055(3) 0.038(3) -0.004(2) 0.001(2)
C78 0.043(2) 0.085(3) 0.038(2) 0.023(2) -0.0041(18) 0.001(2)
C79 0.056(3) 0.059(3) 0.048(2) 0.017(2) 0.008(2) -0.003(2)
C80 0.062(3) 0.056(3) 0.065(3) 0.015(2) 0.004(2) -0.010(2)
C81 0.082(4) 0.079(4) 0.083(4) 0.043(3) 0.009(3) 0.007(3)
C82 0.091(5) 0.075(4) 0.084(4) 0.041(3) 0.014(3) -0.001(3)
C83 0.130(7) 0.101(5) 0.079(5) 0.011(4) 0.030(5) -0.018(5)
C84 0.113(6) 0.105(5) 0.105(5) 0.030(4) 0.048(5) -0.006(4)
C85 0.126(14) 0.140(14) 0.135(15) 0.062(12) 0.009(11) -0.026(11)
C86 0.137(16) 0.22(2) 0.085(10) 0.037(12) 0.030(10) -0.054(14)
C85' 0.102(14) 0.19(2) 0.119(15) 0.050(15) -0.014(11) 0.023(13)
C86' 0.100(12) 0.125(13) 0.106(13) 0.052(11) 0.062(11) 0.025(10)
O1 0.0383(16) 0.073(2) 0.0493(17) 0.0327(15) 0.0114(13) 0.0134(13)
O2 0.0405(17) 0.089(2) 0.0571(19) 0.0408(18) 0.0139(14) 0.0145(15)
O3 0.0413(18) 0.108(3) 0.0489(18) 0.0333(19) 0.0071(14) 0.0168(17)
O4 0.0492(18) 0.0619(18) 0.0523(17) 0.0269(15) 0.0177(14) 0.0165(14)
O5 0.0562(19) 0.0560(18) 0.0550(18) 0.0282(15) 0.0230(15) 0.0172(14)
O6 0.062(2) 0.062(2) 0.103(3) 0.043(2) 0.028(2) 0.0234(17)

loop_
_atom_type_symbol
_atom_type_description
_atom_type_scat_dispersion_real
_atom_type_scat_dispersion_imag
_atom_type_scat_source
C C 0.0033 0.0016 'International Tables Vol C Tables 4.2.6.8 and 6.1.1.4'
O O 0.0106 0.0060 'International Tables Vol C Tables 4.2.6.8 and 6.1.1.4'
H H 0.0000 0.0000 'International Tables Vol C Tables 4.2.6.8 and 6.1.1.4'

loop_
_geom_angle_atom_site_label_1
_geom_angle_atom_site_label_2
_geom_angle_atom_site_label_3
_geom_angle
_geom_angle_site_symmetry_1
_geom_angle_site_symmetry_3
_geom_angle_publ_flag
C3 C1 H1A 109.5 . . ?
C3 C1 H1B 109.5 . . ?
H1A C1 H1B 109.5 . . ?
C3 C1 H1C 109.5 . . ?
H1A C1 H1C 109.5 . . ?
H1B C1 H1C 109.5 . . ?
C3 C2 H2A 109.5 . . ?
C3 C2 H2B 109.5 . . ?
H2A C2 H2B 109.5 . . ?
C3 C2 H2C 109.5 . . ?
H2A C2 H2C 109.5 . . ?
H2B C2 H2C 109.5 . . ?
C1 C3 C2 112.5(7) . . ?
C1 C3 C4 111.4(7) . . ?
C2 C3 C4 110.2(7) . . ?
C1 C3 H3 107.5 . . ?
C2 C3 H3 107.5 . . ?
C4 C3 H3 107.5 . . ?
C5 C4 C3 116.6(6) . . ?
C5 C4 H4A 108.1 . . ?
C3 C4 H4A 108.1 . . ?
C5 C4 H4B 108.1 . . ?
C3 C4 H4B 108.1 . . ?
H4A C4 H4B 107.3 . . ?
C4 C5 C6 114.1(5) . . ?
C4 C5 H5A 108.7 . . ?
C6 C5 H5A 108.7 . . ?
C4 C5 H5B 108.7 . . ?
C6 C5 H5B 108.7 . . ?
H5A C5 H5B 107.6 . . ?
C5 C6 C7 116.6(5) . . ?
C5 C6 H6A 108.1 . . ?
C7 C6 H6A 108.1 . . ?
C5 C6 H6B 108.1 . . ?
C7 C6 H6B 108.1 . . ?
H6A C6 H6B 107.3 . . ?
C8 C7 C6 110.4(5) . . ?
C8 C7 C9 112.0(4) . . ?
C6 C7 C9 108.7(4) . . ?
C8 C7 H7 108.5 . . ?
C6 C7 H7 108.5 . . ?
C9 C7 H7 108.5 . . ?
C7 C8 H8A 109.5 . . ?
C7 C8 H8B 109.5 . . ?
H8A C8 H8B 109.5 . . ?
C7 C8 H8C 109.5 . . ?
H8A C8 H8C 109.5 . . ?
H8B C8 H8C 109.5 . . ?
C7 C9 C13 111.6(4) . . ?
C7 C9 C10 120.0(4) . . ?
C13 C9 C10 103.4(3) . . ?
C7 C9 H9 107.0 . . ?
C13 C9 H9 107.0 . . ?
C10 C9 H9 107.0 . . ?
C15 C10 C14 110.4(4) . . ?
C15 C10 C11 106.5(3) . . ?
C14 C10 C11 112.2(4) . . ?
C15 C10 C9 117.0(3) . . ?
C14 C10 C9 111.2(4) . . ?
C11 C10 C9 99.0(3) . . ?
C12 C11 C18 118.5(3) . . ?
C12 C11 C10 104.7(3) . . ?
C18 C11 C10 116.3(3) . . ?
C12 C11 H11 105.4 . . ?
C18 C11 H11 105.4 . . ?
C10 C11 H11 105.4 . . ?
C11 C12 C13 104.0(4) . . ?
C11 C12 H12A 111.0 . . ?
C13 C12 H12A 111.0 . . ?
C11 C12 H12B 111.0 . . ?
C13 C12 H12B 111.0 . . ?
H12A C12 H12B 109.0 . . ?
C12 C13 C9 106.2(4) . . ?
C12 C13 H13A 110.5 . . ?
C9 C13 H13A 110.5 . . ?
C12 C13 H13B 110.5 . . ?
C9 C13 H13B 110.5 . . ?
H13A C13 H13B 108.7 . . ?
C10 C14 H14A 109.5 . . ?
C10 C14 H14B 109.5 . . ?
H14A C14 H14B 109.5 . . ?
C10 C14 H14C 109.5 . . ?
H14A C14 H14C 109.5 . . ?
H14B C14 H14C 109.5 . . ?
C10 C15 C16 111.7(3) . . ?
C10 C15 H15A 109.3 . . ?
C16 C15 H15A 109.3 . . ?
C10 C15 H15B 109.3 . . ?
C16 C15 H15B 109.3 . . ?
H15A C15 H15B 107.9 . . ?
C17 C16 C15 113.9(3) . . ?
C17 C16 H16A 108.8 . . ?
C15 C16 H16A 108.8 . . ?
C17 C16 H16B 108.8 . . ?
C15 C16 H16B 108.8 . . ?
H16A C16 H16B 107.7 . . ?
C16 C17 C18 112.1(3) . . ?
C16 C17 C19 113.5(3) . . ?
C18 C17 C19 112.0(3) . . ?
C16 C17 H17 106.2 . . ?
C18 C17 H17 106.2 . . ?
C19 C17 H17 106.2 . . ?
C22 C18 C11 110.5(3) . . ?
C22 C18 C17 110.1(3) . . ?
C11 C18 C17 110.0(3) . . ?
C22 C18 H18 108.7 . . ?
C11 C18 H18 108.7 . . ?
C17 C18 H18 108.7 . . ?
C20 C19 C23 109.0(3) . . ?
C20 C19 C17 109.3(3) . . ?
C23 C19 C17 111.8(3) . . ?
C20 C19 C24 108.0(3) . . ?
C23 C19 C24 109.4(4) . . ?
C17 C19 C24 109.3(3) . . ?
C21 C20 C27 119.3(4) . . ?
C21 C20 C19 123.4(4) . . ?
C27 C20 C19 117.2(3) . . ?
C20 C21 C22 124.4(4) . . ?
C20 C21 H21 117.8 . . ?
C22 C21 H21 117.8 . . ?
C21 C22 C18 113.0(3) . . ?
C21 C22 H22A 109.0 . . ?
C18 C22 H22A 109.0 . . ?
C21 C22 H22B 109.0 . . ?
C18 C22 H22B 109.0 . . ?
H22A C22 H22B 107.8 . . ?
C19 C23 H23A 109.5 . . ?
C19 C23 H23B 109.5 . . ?
H23A C23 H23B 109.5 . . ?
C19 C23 H23C 109.5 . . ?
H23A C23 H23C 109.5 . . ?
H23B C23 H23C 109.5 . . ?
C25 C24 C19 114.7(3) . . ?
C25 C24 H24A 108.6 . . ?
C19 C24 H24A 108.6 . . ?
C25 C24 H24B 108.6 . . ?
C19 C24 H24B 108.6 . . ?
H24A C24 H24B 107.6 . . ?
C26 C25 C24 109.5(4) . . ?
C26 C25 H25A 109.8 . . ?
C24 C25 H25A 109.8 . . ?
C26 C25 H25B 109.8 . . ?
C24 C25 H25B 109.8 . . ?
H25A C25 H25B 108.2 . . ?
O5 C26 C25 111.3(4) . . ?
O5 C26 C27 104.6(3) . . ?
C25 C26 C27 112.2(4) . . ?
O5 C26 H26 109.5 . . ?
C25 C26 H26 109.5 . . ?
C27 C26 H26 109.5 . . ?
C26 C27 C20 112.3(3) . . ?
C26 C27 H27A 109.1 . . ?
C20 C27 H27A 109.1 . . ?
C26 C27 H27B 109.1 . . ?
C20 C27 H27B 109.1 . . ?
H27A C27 H27B 107.9 . . ?
O6 C28 O5 127.3(4) . . ?
O6 C28 O4 126.5(4) . . ?
O5 C28 O4 106.1(3) . . ?
C34 C29 C30 119.6(4) . . ?
C34 C29 O4 116.1(4) . . ?
C30 C29 O4 124.0(4) . . ?
C31 C30 C29 119.0(4) . . ?
C31 C30 H30 120.5 . . ?
C29 C30 H30 120.5 . . ?
C30 C31 C32 122.5(5) . . ?
C30 C31 H31 118.8 . . ?
C32 C31 H31 118.8 . . ?
C33 C32 C31 116.8(5) . . ?
C33 C32 C35 123.7(5) . . ?
C31 C32 C35 119.5(5) . . ?
C32 C33 C34 121.0(5) . . ?
C32 C33 H33 119.5 . . ?
C34 C33 H33 119.5 . . ?
C29 C34 C33 120.6(5) . . ?
C29 C34 H34 119.7 . . ?
C33 C34 H34 119.7 . . ?
C36 C35 C32 130.3(6) . . ?
C36 C35 H35 114.9 . . ?
C32 C35 H35 114.9 . . ?
C35 C36 C37 126.8(5) . . ?
C35 C36 H36 116.6 . . ?
C37 C36 H36 116.6 . . ?
C50 C37 C38 119.6(4) . . ?
C50 C37 C36 119.7(4) . . ?
C38 C37 C36 120.7(4) . . ?
C37 C38 C39 121.5(4) . . ?
C37 C38 C43 120.7(4) . . ?
C39 C38 C43 117.7(4) . . ?
C40 C39 C38 121.9(5) . . ?
C40 C39 H39 119.0 . . ?
C38 C39 H39 119.0 . . ?
C39 C40 C41 120.5(5) . . ?
C39 C40 H40 119.7 . . ?
C41 C40 H40 119.7 . . ?
C42 C41 C40 119.6(5) . . ?
C42 C41 H41 120.2 . . ?
C40 C41 H41 120.2 . . ?
C41 C42 C43 121.9(5) . . ?
C41 C42 H42 119.1 . . ?
C43 C42 H42 119.1 . . ?
C44 C43 C42 122.7(4) . . ?
C44 C43 C38 119.0(4) . . ?
C42 C43 C38 118.3(4) . . ?
C45 C44 C43 120.1(4) . . ?
C45 C44 C51 120.9(4) . . ?
C43 C44 C51 119.0(5) . . ?
C44 C45 C46 121.9(4) . . ?
C44 C45 C50 120.3(4) . . ?
C46 C45 C50 117.7(5) . . ?
C47 C46 C45 122.2(5) . . ?
C47 C46 H46 118.9 . . ?
C45 C46 H46 118.9 . . ?
C46 C47 C48 119.5(5) . . ?
C46 C47 H47 120.3 . . ?
C48 C47 H47 120.3 . . ?
C49 C48 C47 120.8(5) . . ?
C49 C48 H48 119.6 . . ?
C47 C48 H48 119.6 . . ?
C48 C49 C50 121.7(5) . . ?
C48 C49 H49 119.1 . . ?
C50 C49 H49 119.1 . . ?
C37 C50 C49 121.7(4) . . ?
C37 C50 C45 120.2(4) . . ?
C49 C50 C45 118.0(4) . . ?
C52 C51 C44 125.4(5) . . ?
C52 C51 H51 117.3 . . ?
C44 C51 H51 117.3 . . ?
C51 C52 C53 127.6(5) . . ?
C51 C52 H52 116.2 . . ?
C53 C52 H52 116.2 . . ?
C54 C53 C58 117.8(5) . . ?
C54 C53 C52 124.7(5) . . ?
C58 C53 C52 117.3(5) . . ?
C53 C54 C55 121.6(5) . . ?
C53 C54 H54 119.2 . . ?
C55 C54 H54 119.2 . . ?
C56 C55 C54 118.7(5) . . ?
C56 C55 H55 120.7 . . ?
C54 C55 H55 120.7 . . ?
C55 C56 C57 120.8(5) . . ?
C55 C56 O2 115.2(5) . . ?
C57 C56 O2 123.8(5) . . ?
C58 C57 C56 119.6(5) . . ?
C58 C57 H57 120.2 . . ?
C56 C57 H57 120.2 . . ?
C57 C58 C53 121.4(5) . . ?
C57 C58 H58 119.3 . . ?
C53 C58 H58 119.3 . . ?
O3 C59 O1 127.2(4) . . ?
O3 C59 O2 126.3(4) . . ?
O1 C59 O2 106.4(3) . . ?
O1 C60 C65 112.6(4) . . ?
O1 C60 C61 106.5(3) . . ?
C65 C60 C61 111.0(3) . . ?
O1 C60 H60 108.9 . . ?
C65 C60 H60 108.9 . . ?
C61 C60 H60 108.9 . . ?
C60 C61 C62 109.7(3) . . ?
C60 C61 H61A 109.7 . . ?
C62 C61 H61A 109.7 . . ?
C60 C61 H61B 109.7 . . ?
C62 C61 H61B 109.7 . . ?
H61A C61 H61B 108.2 . . ?
C61 C62 C63 115.3(3) . . ?
C61 C62 H62A 108.4 . . ?
C63 C62 H62A 108.4 . . ?
C61 C62 H62B 108.4 . . ?
C63 C62 H62B 108.4 . . ?
H62A C62 H62B 107.5 . . ?
C64 C63 C62 108.6(3) . . ?
C64 C63 C66 108.9(3) . . ?
C62 C63 C66 108.9(3) . . ?
C64 C63 C67 110.1(3) . . ?
C62 C63 C67 108.6(3) . . ?
C66 C63 C67 111.7(3) . . ?
C70 C64 C65 120.3(4) . . ?
C70 C64 C63 123.2(4) . . ?
C65 C64 C63 116.4(3) . . ?
C64 C65 C60 110.0(3) . . ?
C64 C65 H65A 109.7 . . ?
C60 C65 H65A 109.7 . . ?
C64 C65 H65B 109.7 . . ?
C60 C65 H65B 109.7 . . ?
H65A C65 H65B 108.2 . . ?
C63 C66 H66A 109.5 . . ?
C63 C66 H66B 109.5 . . ?
H66A C66 H66B 109.5 . . ?
C63 C66 H66C 109.5 . . ?
H66A C66 H66C 109.5 . . ?
H66B C66 H66C 109.5 . . ?
C68 C67 C71 111.3(3) . . ?
C68 C67 C63 113.2(3) . . ?
C71 C67 C63 112.9(3) . . ?
C68 C67 H67 106.3 . . ?
C71 C67 H67 106.3 . . ?
C63 C67 H67 106.3 . . ?
C74 C68 C69 111.0(3) . . ?
C74 C68 C67 109.4(3) . . ?
C69 C68 C67 109.7(3) . . ?
C74 C68 H68 108.9 . . ?
C69 C68 H68 108.9 . . ?
C67 C68 H68 108.9 . . ?
C70 C69 C68 113.1(3) . . ?
C70 C69 H69A 109.0 . . ?
C68 C69 H69A 109.0 . . ?
C70 C69 H69B 109.0 . . ?
C68 C69 H69B 109.0 . . ?
H69A C69 H69B 107.8 . . ?
C64 C70 C69 125.1(4) . . ?
C64 C70 H70 117.5 . . ?
C69 C70 H70 117.5 . . ?
C72 C71 C67 113.8(3) . . ?
C72 C71 H71A 108.8 . . ?
C67 C71 H71A 108.8 . . ?
C72 C71 H71B 108.8 . . ?
C67 C71 H71B 108.8 . . ?
H71A C71 H71B 107.7 . . ?
C73 C72 C71 111.6(3) . . ?
C73 C72 H72A 109.3 . . ?
C71 C72 H72A 109.3 . . ?
C73 C72 H72B 109.3 . . ?
C71 C72 H72B 109.3 . . ?
H72A C72 H72B 108.0 . . ?
C72 C73 C74 106.9(3) . . ?
C72 C73 C75 111.5(3) . . ?
C74 C73 C75 111.1(3) . . ?
C72 C73 C76 116.1(3) . . ?
C74 C73 C76 100.0(3) . . ?
C75 C73 C76 110.7(3) . . ?
C68 C74 C73 115.3(3) . . ?
C68 C74 C78 118.4(4) . . ?
C73 C74 C78 104.7(3) . . ?
C68 C74 H74 105.8 . . ?
C73 C74 H74 105.8 . . ?
C78 C74 H74 105.8 . . ?
C73 C75 H75A 109.5 . . ?
C73 C75 H75B 109.5 . . ?
H75A C75 H75B 109.5 . . ?
C73 C75 H75C 109.5 . . ?
H75A C75 H75C 109.5 . . ?
H75B C75 H75C 109.5 . . ?
C79 C76 C73 120.6(4) . . ?
C79 C76 C77 112.3(4) . . ?
C73 C76 C77 103.1(4) . . ?
C79 C76 H76 106.7 . . ?
C73 C76 H76 106.7 . . ?
C77 C76 H76 106.7 . . ?
C78 C77 C76 107.2(4) . . ?
C78 C77 H77A 110.3 . . ?
C76 C77 H77A 110.3 . . ?
C78 C77 H77B 110.3 . . ?
C76 C77 H77B 110.3 . . ?
H77A C77 H77B 108.5 . . ?
C74 C78 C77 102.8(4) . . ?
C74 C78 H78A 111.2 . . ?
C77 C78 H78A 111.2 . . ?
C74 C78 H78B 111.2 . . ?
C77 C78 H78B 111.2 . . ?
H78A C78 H78B 109.1 . . ?
C80 C79 C76 113.0(4) . . ?
C80 C79 C81 110.7(5) . . ?
C76 C79 C81 108.7(5) . . ?
C80 C79 H79 108.1 . . ?
C76 C79 H79 108.1 . . ?
C81 C79 H79 108.1 . . ?
C79 C80 H80A 109.5 . . ?
C79 C80 H80B 109.5 . . ?
H80A C80 H80B 109.5 . . ?
C79 C80 H80C 109.5 . . ?
H80A C80 H80C 109.5 . . ?
H80B C80 H80C 109.5 . . ?
C82 C81 C79 117.4(6) . . ?
C82 C81 H81A 107.9 . . ?
C79 C81 H81A 107.9 . . ?
C82 C81 H81B 107.9 . . ?
C79 C81 H81B 107.9 . . ?
H81A C81 H81B 107.2 . . ?
C83 C82 C81 114.0(6) . . ?
C83 C82 H82A 108.8 . . ?
C81 C82 H82A 108.8 . . ?
C83 C82 H82B 108.8 . . ?
C81 C82 H82B 108.8 . . ?
H82A C82 H82B 107.7 . . ?
C82 C83 C84 114.9(7) . . ?
C82 C83 H83A 108.5 . . ?
C84 C83 H83A 108.5 . . ?
C82 C83 H83B 108.5 . . ?
C84 C83 H83B 108.5 . . ?
H83A C83 H83B 107.5 . . ?
C85' C84 C83 119.0(14) . . ?
C85 C84 C83 115.1(10) . . ?
C85 C84 C86 120.4(15) . . ?
C83 C84 C86 109.5(10) . . ?
C85' C84 C86' 114.5(13) . . ?
C83 C84 C86' 113.1(10) . . ?
C85 C84 H84 103.1 . . ?
C83 C84 H84 103.1 . . ?
C86 C84 H84 103.1 . . ?
C84 C85 H85A 109.5 . . ?
C84 C85 H85B 109.5 . . ?
H85A C85 H85B 109.5 . . ?
C84 C85 H85C 109.5 . . ?
H85A C85 H85C 109.5 . . ?
H85B C85 H85C 109.5 . . ?
C84 C86 H86A 109.5 . . ?
C84 C86 H86B 109.5 . . ?
H86A C86 H86B 109.5 . . ?
C84 C86 H86C 109.5 . . ?
H86A C86 H86C 109.5 . . ?
H86B C86 H86C 109.5 . . ?
C84 C85' H85D 109.5 . . ?
C84 C85' H85E 109.5 . . ?
H85D C85' H85E 109.5 . . ?
C84 C85' H85F 109.5 . . ?
H85D C85' H85F 109.5 . . ?
H85E C85' H85F 109.5 . . ?
C84 C86' H86D 109.5 . . ?
C84 C86' H86E 109.5 . . ?
H86D C86' H86E 109.5 . . ?
C84 C86' H86F 109.5 . . ?
H86D C86' H86F 109.5 . . ?
H86E C86' H86F 109.5 . . ?
C59 O1 C60 114.8(3) . . ?
C59 O2 C56 121.0(4) . . ?
C28 O4 C29 120.2(3) . . ?
C28 O5 C26 115.6(3) . . ?

loop_
_geom_bond_atom_site_label_1
_geom_bond_atom_site_label_2
_geom_bond_distance
_geom_bond_site_symmetry_2
_geom_bond_publ_flag
C1 C3 1.491(14) . ?
C1 H1A 0.9600 . ?
C1 H1B 0.9600 . ?
C1 H1C 0.9600 . ?
C2 C3 1.524(12) . ?
C2 H2A 0.9600 . ?
C2 H2B 0.9600 . ?
C2 H2C 0.9600 . ?
C3 C4 1.544(8) . ?
C3 H3 0.9800 . ?
C4 C5 1.508(10) . ?
C4 H4A 0.9700 . ?
C4 H4B 0.9700 . ?
C5 C6 1.519(8) . ?
C5 H5A 0.9700 . ?
C5 H5B 0.9700 . ?
C6 C7 1.550(7) . ?
C6 H6A 0.9700 . ?
C6 H6B 0.9700 . ?
C7 C8 1.516(9) . ?
C7 C9 1.553(6) . ?
C7 H7 0.9800 . ?
C8 H8A 0.9600 . ?
C8 H8B 0.9600 . ?
C8 H8C 0.9600 . ?
C9 C13 1.554(6) . ?
C9 C10 1.557(6) . ?
C9 H9 0.9800 . ?
C10 C15 1.527(6) . ?
C10 C14 1.534(6) . ?
C10 C11 1.535(5) . ?
C11 C12 1.525(6) . ?
C11 C18 1.534(5) . ?
C11 H11 0.9800 . ?
C12 C13 1.544(6) . ?
C12 H12A 0.9700 . ?
C12 H12B 0.9700 . ?
C13 H13A 0.9700 . ?
C13 H13B 0.9700 . ?
C14 H14A 0.9600 . ?
C14 H14B 0.9600 . ?
C14 H14C 0.9600 . ?
C15 C16 1.542(6) . ?
C15 H15A 0.9700 . ?
C15 H15B 0.9700 . ?
C16 C17 1.536(5) . ?
C16 H16A 0.9700 . ?
C16 H16B 0.9700 . ?
C17 C18 1.537(5) . ?
C17 C19 1.543(5) . ?
C17 H17 0.9800 . ?
C18 C22 1.530(5) . ?
C18 H18 0.9800 . ?
C19 C20 1.529(5) . ?
C19 C23 1.539(5) . ?
C19 C24 1.546(6) . ?
C20 C21 1.334(6) . ?
C20 C27 1.517(6) . ?
C21 C22 1.492(6) . ?
C21 H21 0.9300 . ?
C22 H22A 0.9700 . ?
C22 H22B 0.9700 . ?
C23 H23A 0.9600 . ?
C23 H23B 0.9600 . ?
C23 H23C 0.9600 . ?
C24 C25 1.543(6) . ?
C24 H24A 0.9700 . ?
C24 H24B 0.9700 . ?
C25 C26 1.508(7) . ?
C25 H25A 0.9700 . ?
C25 H25B 0.9700 . ?
C26 O5 1.478(5) . ?
C26 C27 1.508(7) . ?
C26 H26 0.9800 . ?
C27 H27A 0.9700 . ?
C27 H27B 0.9700 . ?
C28 O6 1.173(6) . ?
C28 O5 1.335(6) . ?
C28 O4 1.351(5) . ?
C29 C34 1.351(7) . ?
C29 C30 1.385(7) . ?
C29 O4 1.400(5) . ?
C30 C31 1.371(7) . ?
C30 H30 0.9300 . ?
C31 C32 1.382(8) . ?
C31 H31 0.9300 . ?
C32 C33 1.381(8) . ?
C32 C35 1.475(8) . ?
C33 C34 1.385(8) . ?
C33 H33 0.9300 . ?
C34 H34 0.9300 . ?
C35 C36 1.254(8) . ?
C35 H35 0.9300 . ?
C36 C37 1.486(6) . ?
C36 H36 0.9300 . ?
C37 C50 1.404(7) . ?
C37 C38 1.404(7) . ?
C38 C39 1.430(7) . ?
C38 C43 1.439(6) . ?
C39 C40 1.356(8) . ?
C39 H39 0.9300 . ?
C40 C41 1.417(9) . ?
C40 H40 0.9300 . ?
C41 C42 1.365(8) . ?
C41 H41 0.9300 . ?
C42 C43 1.427(7) . ?
C42 H42 0.9300 . ?
C43 C44 1.425(7) . ?
C44 C45 1.392(7) . ?
C44 C51 1.492(7) . ?
C45 C46 1.429(7) . ?
C45 C50 1.438(6) . ?
C46 C47 1.372(9) . ?
C46 H46 0.9300 . ?
C47 C48 1.402(9) . ?
C47 H47 0.9300 . ?
C48 C49 1.363(9) . ?
C48 H48 0.9300 . ?
C49 C50 1.428(8) . ?
C49 H49 0.9300 . ?
C51 C52 1.287(8) . ?
C51 H51 0.9300 . ?
C52 C53 1.488(7) . ?
C52 H52 0.9300 . ?
C53 C54 1.372(8) . ?
C53 C58 1.390(8) . ?
C54 C55 1.406(8) . ?
C54 H54 0.9300 . ?
C55 C56 1.365(8) . ?
C55 H55 0.9300 . ?
C56 C57 1.381(8) . ?
C56 O2 1.409(6) . ?
C57 C58 1.372(8) . ?
C57 H57 0.9300 . ?
C58 H58 0.9300 . ?
C59 O3 1.187(6) . ?
C59 O1 1.325(5) . ?
C59 O2 1.354(5) . ?
C60 O1 1.462(5) . ?
C60 C65 1.511(6) . ?
C60 C61 1.516(6) . ?
C60 H60 0.9800 . ?
C61 C62 1.526(6) . ?
C61 H61A 0.9700 . ?
C61 H61B 0.9700 . ?
C62 C63 1.542(5) . ?
C62 H62A 0.9700 . ?
C62 H62B 0.9700 . ?
C63 C64 1.528(5) . ?
C63 C66 1.547(5) . ?
C63 C67 1.563(5) . ?
C64 C70 1.330(6) . ?
C64 C65 1.510(5) . ?
C65 H65A 0.9700 . ?
C65 H65B 0.9700 . ?
C66 H66A 0.9600 . ?
C66 H66B 0.9600 . ?
C66 H66C 0.9600 . ?
C67 C68 1.535(5) . ?
C67 C71 1.536(5) . ?
C67 H67 0.9800 . ?
C68 C74 1.524(5) . ?
C68 C69 1.529(5) . ?
C68 H68 0.9800 . ?
C69 C70 1.488(6) . ?
C69 H69A 0.9700 . ?
C69 H69B 0.9700 . ?
C70 H70 0.9300 . ?
C71 C72 1.530(6) . ?
C71 H71A 0.9700 . ?
C71 H71B 0.9700 . ?
C72 C73 1.527(6) . ?
C72 H72A 0.9700 . ?
C72 H72B 0.9700 . ?
C73 C74 1.530(5) . ?
C73 C75 1.541(5) . ?
C73 C76 1.552(6) . ?
C74 C78 1.531(6) . ?
C74 H74 0.9800 . ?
C75 H75A 0.9600 . ?
C75 H75B 0.9600 . ?
C75 H75C 0.9600 . ?
C76 C79 1.545(7) . ?
C76 C77 1.561(7) . ?
C76 H76 0.9800 . ?
C77 C78 1.548(7) . ?
C77 H77A 0.9700 . ?
C77 H77B 0.9700 . ?
C78 H78A 0.9700 . ?
C78 H78B 0.9700 . ?
C79 C80 1.539(8) . ?
C79 C81 1.556(8) . ?
C79 H79 0.9800 . ?
C80 H80A 0.9600 . ?
C80 H80B 0.9600 . ?
C80 H80C 0.9600 . ?
C81 C82 1.516(9) . ?
C81 H81A 0.9700 . ?
C81 H81B 0.9700 . ?
C82 C83 1.504(12) . ?
C82 H82A 0.9700 . ?
C82 H82B 0.9700 . ?
C83 C84 1.533(9) . ?
C83 H83A 0.9700 . ?
C83 H83B 0.9700 . ?
C84 C85' 1.498(10) . ?
C84 C85 1.505(8) . ?
C84 C86 1.542(10) . ?
C84 C86' 1.554(9) . ?
C84 H84 0.9800 . ?
C85 H85A 0.9600 . ?
C85 H85B 0.9600 . ?
C85 H85C 0.9600 . ?
C86 H86A 0.9600 . ?
C86 H86B 0.9600 . ?
C86 H86C 0.9600 . ?
C85' H85D 0.9600 . ?
C85' H85E 0.9600 . ?
C85' H85F 0.9600 . ?
C86' H86D 0.9600 . ?
C86' H86E 0.9600 . ?
C86' H86F 0.9600 . ?
